data_1546758
loop_
_publ_author_name
'Braunschweig, Holger'
'Auerhammer, Dominic'
'Arrowsmith, Merle'
'Dewhurst, Rian'
'JIMENEZ-HALLA, J. OSCAR C.'
'Kupfer, Thomas'

_publ_section_title
;
 Nucleophilic Addition and Substitution at Coordinatively Saturated Boron
 by Facile 1,2-Hydrogen Shuttling onto a Carbene Donor
;
_journal_name_full 'Chem. Sci.'
_journal_paper_doi 10.1039/C7SC03193A
_journal_year 2017
_chemical_formula_moiety 'C29 H44 B N'
_chemical_formula_sum 'C29 H44 B N'
_chemical_formula_weight 417.46
_chemical_properties_physical Moisture-sensitive
_space_group_crystal_system monoclinic
_space_group_IT_number 14
_space_group_name_Hall '-P 2yn'
_space_group_name_H-M_alt 'P 1 21/n 1'
_symmetry_space_group_name_Hall '-P 2yn'
_symmetry_space_group_name_H-M 'P 1 21/n 1'
_atom_sites_solution_hydrogens mixed
_audit_creation_method SHELXL-2014/7
_audit_update_record
;
2017-07-19 deposited with the CCDC.
2017-08-04 downloaded from the CCDC.
;
_cell_angle_alpha 90.00(3)
_cell_angle_beta 105.61(3)
_cell_angle_gamma 90.00(3)
_cell_formula_units_Z 8
_cell_length_a 13.724(3)
_cell_length_b 16.513(3)
_cell_length_c 23.647(5)
_cell_measurement_reflns_used 9867
_cell_measurement_temperature 100(2)
_cell_measurement_theta_max 27.88
_cell_measurement_theta_min 2.47
_cell_volume 5161(2)
_computing_cell_refinement 'Saint+ ver. 7.68A (Bruker AXS)'
_computing_data_collection 'APEX2 ver. 2014.9 (Bruker AXS)'
_computing_data_reduction 'Saint+ ver. 7.68A (Bruker AXS)'
_computing_molecular_graphics 'ShelXLe (Huebschle et all, 2011)'
_computing_publication_material 'SHELXL-2014/6 (Sheldrick, 2014) '
_computing_structure_refinement 'SHELXL-2014/7 (Sheldrick, 2014)'
_computing_structure_solution 'SHELXT 2014/4 (Sheldrick, 2014)'
_diffrn_ambient_temperature 100(2)
_diffrn_measured_fraction_theta_full 1.000
_diffrn_measured_fraction_theta_max 0.995
_diffrn_measurement_device_type 'Photon Quest'
_diffrn_measurement_method '\f and \w scans'
_diffrn_radiation_type MoK\a
_diffrn_radiation_wavelength 0.71073
_diffrn_reflns_av_R_equivalents 0.0874
_diffrn_reflns_av_unetI/netI 0.0465
_diffrn_reflns_Laue_measured_fraction_full 1.000
_diffrn_reflns_Laue_measured_fraction_max 0.995
_diffrn_reflns_limit_h_max 18
_diffrn_reflns_limit_h_min -18
_diffrn_reflns_limit_k_max 21
_diffrn_reflns_limit_k_min -21
_diffrn_reflns_limit_l_max 31
_diffrn_reflns_limit_l_min -29
_diffrn_reflns_number 124895
_diffrn_reflns_point_group_measured_fraction_full 1.000
_diffrn_reflns_point_group_measured_fraction_max 0.995
_diffrn_reflns_theta_full 26.000
_diffrn_reflns_theta_max 27.907
_diffrn_reflns_theta_min 1.988
_diffrn_source 'rotating-anode X-ray tube or sealed X-ray tube'
_exptl_absorpt_coefficient_mu 0.060
_exptl_absorpt_correction_T_max 0.7456
_exptl_absorpt_correction_T_min 0.6397
_exptl_absorpt_correction_type multi-scan
_exptl_absorpt_process_details 'Sadabs 2014/4 (Bruker 2014)'
_exptl_crystal_colour colourless
_exptl_crystal_density_diffrn 1.075
_exptl_crystal_description block
_exptl_crystal_F_000 1840
_exptl_crystal_size_max 0.674
_exptl_crystal_size_mid 0.354
_exptl_crystal_size_min 0.156
_refine_diff_density_max 0.538
_refine_diff_density_min -0.362
_refine_diff_density_rms 0.077
_refine_ls_extinction_method none
_refine_ls_goodness_of_fit_ref 1.041
_refine_ls_hydrogen_treatment mixed
_refine_ls_matrix_type full
_refine_ls_number_parameters 647
_refine_ls_number_reflns 12282
_refine_ls_number_restraints 118
_refine_ls_restrained_S_all 1.046
_refine_ls_R_factor_all 0.1054
_refine_ls_R_factor_gt 0.0663
_refine_ls_shift/su_max 0.001
_refine_ls_shift/su_mean 0.000
_refine_ls_structure_factor_coef Fsqd
_refine_ls_weighting_details 'w=1/[\s^2^(Fo^2^)+(0.0928P)^2^+3.0339P] where P=(Fo^2^+2Fc^2^)/3'
_refine_ls_weighting_scheme calc
_refine_ls_wR_factor_gt 0.1613
_refine_ls_wR_factor_ref 0.1884
_reflns_Friedel_coverage 0.000
_reflns_number_gt 8280
_reflns_number_total 12282
_reflns_threshold_expression 'I > 2\s(I)'
_cod_data_source_file c7sc03193a2.cif
_cod_data_source_block final_a_CCDC2
_cod_database_code 1546758
_shelx_shelxl_version_number 2014/7
_shelx_space_group_comment
;
The symmetry employed for this shelxl refinement is uniquely defined
by the following loop, which should always be used as a source of
symmetry information in preference to the above space-group names.
They are only intended as comments.
;
_shelx_estimated_absorpt_t_min 0.961
_shelx_estimated_absorpt_t_max 0.991
_exptl_absorpt_special_details
;The crystal was immersed in a film of perfluoropolyether oil, 
mounted on a a glass fiber and transferred to stream of cold nitrogen.
;

loop_
_space_group_symop_operation_xyz
'x, y, z'
'-x+1/2, y+1/2, -z+1/2'
'-x, -y, -z'
'x-1/2, -y-1/2, z-1/2'

loop_
_atom_site_label
_atom_site_type_symbol
_atom_site_fract_x
_atom_site_fract_y
_atom_site_fract_z
_atom_site_U_iso_or_equiv
_atom_site_adp_type
_atom_site_occupancy
_atom_site_site_symmetry_order
_atom_site_calc_flag
_atom_site_refinement_flags_posn
_atom_site_refinement_flags_adp
_atom_site_refinement_flags_occupancy
_atom_site_disorder_assembly
_atom_site_disorder_group
N1 N 0.44612(10) 0.25529(8) 0.67964(6) 0.0096(3) Uani 1 1 d . . . . .
N2 N 0.69995(10) 0.24681(8) 0.42957(6) 0.0101(3) Uani 1 1 d . . . . .
C1 C 0.38598(12) 0.23325(10) 0.62863(7) 0.0122(3) Uani 1 1 d . . . . .
C2 C 0.39591(12) 0.26101(10) 0.73015(7) 0.0124(3) Uani 1 1 d . . . . .
C3 C 0.37979(14) 0.34956(11) 0.74428(8) 0.0197(4) Uani 1 1 d . . . . .
H3A H 0.3403 0.3521 0.7731 0.030 Uiso 1 1 calc R U . . .
H3B H 0.3432 0.3776 0.7083 0.030 Uiso 1 1 calc R U . . .
H3C H 0.4456 0.3757 0.7604 0.030 Uiso 1 1 calc R U . . .
C4 C 0.45705(13) 0.21950(11) 0.78591(8) 0.0213(4) Uani 1 1 d . . . . .
H4A H 0.4226 0.2261 0.8169 0.032 Uiso 1 1 calc R U . . .
H4B H 0.5245 0.2439 0.7985 0.032 Uiso 1 1 calc R U . . .
H4C H 0.4634 0.1617 0.7782 0.032 Uiso 1 1 calc R U . . .
C5 C 0.29613(12) 0.21723(10) 0.70273(7) 0.0146(3) Uani 1 1 d . . . . .
H5A H 0.2396 0.2447 0.7136 0.018 Uiso 1 1 calc R U . . .
H5B H 0.2997 0.1605 0.7166 0.018 Uiso 1 1 calc R U . . .
C6 C 0.27971(12) 0.21973(10) 0.63572(7) 0.0139(3) Uani 1 1 d . . . . .
C7 C 0.22728(14) 0.14162(11) 0.60785(8) 0.0215(4) Uani 1 1 d . . . . .
H7A H 0.1624 0.1358 0.6174 0.032 Uiso 1 1 calc R U . . .
H7B H 0.2705 0.0950 0.6233 0.032 Uiso 1 1 calc R U . . .
H7C H 0.2155 0.1442 0.5651 0.032 Uiso 1 1 calc R U . . .
C8 C 0.21407(13) 0.29207(11) 0.60654(8) 0.0208(4) Uani 1 1 d . . . . .
H8A H 0.1474 0.2884 0.6140 0.031 Uiso 1 1 calc R U . . .
H8B H 0.2062 0.2909 0.5641 0.031 Uiso 1 1 calc R U . . .
H8C H 0.2469 0.3428 0.6229 0.031 Uiso 1 1 calc R U . . .
C9 C 0.55244(12) 0.27780(10) 0.68862(7) 0.0129(3) Uani 1 1 d . . . . .
C10 C 0.57865(12) 0.35806(10) 0.67834(7) 0.0150(3) Uani 1 1 d . . . . .
C11 C 0.50421(13) 0.42660(10) 0.65406(8) 0.0174(4) Uani 1 1 d . . . . .
H11 H 0.4338 0.4052 0.6473 0.021 Uiso 1 1 calc R U . . .
C12 C 0.51810(14) 0.49802(10) 0.69719(9) 0.0229(4) Uani 1 1 d . . . . .
H12A H 0.4655 0.5386 0.6820 0.034 Uiso 1 1 calc R U . . .
H12B H 0.5848 0.5225 0.7017 0.034 Uiso 1 1 calc R U . . .
H12C H 0.5129 0.4786 0.7354 0.034 Uiso 1 1 calc R U . . .
C13 C 0.51718(15) 0.45829(12) 0.59529(8) 0.0248(4) Uani 1 1 d . . . . .
H13A H 0.4682 0.5017 0.5806 0.037 Uiso 1 1 calc R U . . .
H13B H 0.5057 0.4140 0.5667 0.037 Uiso 1 1 calc R U . . .
H13C H 0.5859 0.4794 0.6012 0.037 Uiso 1 1 calc R U . . .
C14 C 0.68179(13) 0.37674(11) 0.69050(8) 0.0198(4) Uani 1 1 d . . . . .
H14 H 0.7012 0.4305 0.6842 0.024 Uiso 1 1 calc R U . . .
C15 C 0.75604(13) 0.31963(11) 0.71130(8) 0.0226(4) Uani 1 1 d . . . . .
H15 H 0.8254 0.3343 0.7201 0.027 Uiso 1 1 calc R U . . .
C16 C 0.72882(13) 0.24137(11) 0.71920(8) 0.0204(4) Uani 1 1 d . . . . .
H16 H 0.7803 0.2020 0.7328 0.025 Uiso 1 1 calc R U . . .
C17 C 0.62722(13) 0.21769(10) 0.70776(8) 0.0165(4) Uani 1 1 d . . . . .
C18 C 0.60558(13) 0.12799(10) 0.71370(9) 0.0218(4) Uani 1 1 d . . . . .
H18 H 0.5308 0.1207 0.7058 0.026 Uiso 1 1 calc R U . . .
C19 C 0.65635(15) 0.09509(12) 0.77547(10) 0.0323(5) Uani 1 1 d . . . . .
H19A H 0.6369 0.0384 0.7779 0.048 Uiso 1 1 calc R U . . .
H19B H 0.6344 0.1271 0.8047 0.048 Uiso 1 1 calc R U . . .
H19C H 0.7300 0.0989 0.7831 0.048 Uiso 1 1 calc R U . . .
C20 C 0.64180(15) 0.07861(12) 0.66800(10) 0.0324(5) Uani 1 1 d . . . . .
H20A H 0.6233 0.0216 0.6703 0.049 Uiso 1 1 calc R U . . .
H20B H 0.7155 0.0833 0.6761 0.049 Uiso 1 1 calc R U . . .
H20C H 0.6097 0.0995 0.6286 0.049 Uiso 1 1 calc R U . . .
C21 C 0.34666(12) 0.19339(10) 0.51033(7) 0.0153(3) Uani 1 1 d . . . . .
C22 C 0.34092(13) 0.10886(11) 0.50059(8) 0.0179(4) Uani 1 1 d . . . . .
C23 C 0.40354(16) 0.05064(12) 0.54548(9) 0.0278(4) Uani 1 1 d . . . . .
H23A H 0.3706 -0.0025 0.5410 0.042 Uiso 1 1 calc R U . . .
H23B H 0.4094 0.0713 0.5851 0.042 Uiso 1 1 calc R U . . .
H23C H 0.4711 0.0455 0.5394 0.042 Uiso 1 1 calc R U . . .
C24 C 0.27918(13) 0.07579(11) 0.44905(8) 0.0186(4) Uani 1 1 d . . . . .
H24 H 0.2768 0.0186 0.4443 0.022 Uiso 1 1 calc R U . . .
C25 C 0.22094(13) 0.12410(11) 0.40431(8) 0.0202(4) Uani 1 1 d . . . . .
C26 C 0.15467(15) 0.08744(14) 0.34856(9) 0.0313(5) Uani 1 1 d . . . . .
H26A H 0.1704 0.1125 0.3145 0.047 Uiso 1 1 calc R U . . .
H26B H 0.0834 0.0970 0.3467 0.047 Uiso 1 1 calc R U . . .
H26C H 0.1673 0.0290 0.3483 0.047 Uiso 1 1 calc R U . . .
C27 C 0.22764(13) 0.20735(11) 0.41266(8) 0.0190(4) Uani 1 1 d . . . . .
H27 H 0.1892 0.2416 0.3826 0.023 Uiso 1 1 calc R U . . .
C28 C 0.28914(12) 0.24273(10) 0.46393(8) 0.0157(4) Uani 1 1 d . . . . .
C29 C 0.29512(14) 0.33396(11) 0.46620(9) 0.0231(4) Uani 1 1 d . . . . .
H29A H 0.2453 0.3567 0.4321 0.035 Uiso 1 1 calc R U . . .
H29B H 0.3631 0.3513 0.4656 0.035 Uiso 1 1 calc R U . . .
H29C H 0.2808 0.3532 0.5023 0.035 Uiso 1 1 calc R U . . .
C31 C 0.63625(12) 0.22773(10) 0.37892(7) 0.0129(3) Uani 1 1 d . . . . .
C32 C 0.65496(13) 0.24958(11) 0.48239(8) 0.0168(3) Uani 1 1 d . U . . .
C36 C 0.53180(12) 0.21418(10) 0.38848(7) 0.0166(3) Uani 1 1 d D U . . .
C33A C 0.64609(18) 0.33693(13) 0.50087(10) 0.0240(4) Uani 0.927(2) 1 d . U P A 1
H33A H 0.6039 0.3392 0.5283 0.036 Uiso 0.927(2) 1 calc R U P A 1
H33B H 0.6151 0.3697 0.4661 0.036 Uiso 0.927(2) 1 calc R U P A 1
H33C H 0.7136 0.3582 0.5200 0.036 Uiso 0.927(2) 1 calc R U P A 1
C34A C 0.71793(15) 0.20230(13) 0.53447(9) 0.0232(4) Uani 0.927(2) 1 d . U P A 1
H34A H 0.6924 0.2122 0.5688 0.035 Uiso 0.927(2) 1 calc R U P A 1
H34B H 0.7886 0.2198 0.5431 0.035 Uiso 0.927(2) 1 calc R U P A 1
H34C H 0.7134 0.1443 0.5252 0.035 Uiso 0.927(2) 1 calc R U P A 1
C35A C 0.55193(14) 0.21012(12) 0.45588(8) 0.0176(4) Uani 0.927(2) 1 d . U P A 1
H35A H 0.4984 0.2395 0.4684 0.021 Uiso 0.927(2) 1 calc R U P A 1
H35B H 0.5526 0.1531 0.4689 0.021 Uiso 0.927(2) 1 calc R U P A 1
C37A C 0.47959(16) 0.13530(12) 0.36126(10) 0.0203(4) Uani 0.927(2) 1 d D U P A 1
H37A H 0.4130 0.1312 0.3688 0.030 Uiso 0.927(2) 1 calc R U P A 1
H37B H 0.5211 0.0888 0.3788 0.030 Uiso 0.927(2) 1 calc R U P A 1
H37C H 0.4715 0.1358 0.3188 0.030 Uiso 0.927(2) 1 calc R U P A 1
C38A C 0.4638(2) 0.28530(14) 0.36047(10) 0.0193(6) Uani 0.927(2) 1 d . U P A 1
H38A H 0.3981 0.2803 0.3690 0.029 Uiso 0.927(2) 1 calc R U P A 1
H38B H 0.4541 0.2846 0.3179 0.029 Uiso 0.927(2) 1 calc R U P A 1
H38C H 0.4959 0.3364 0.3766 0.029 Uiso 0.927(2) 1 calc R U P A 1
C33B C 0.696(2) 0.3263(16) 0.5212(12) 0.0209(10) Uani 0.073(2) 1 d . U P A -1
H33D H 0.6608 0.3311 0.5522 0.031 Uiso 0.073(2) 1 calc R U P A -1
H33E H 0.6830 0.3749 0.4966 0.031 Uiso 0.073(2) 1 calc R U P A -1
H33F H 0.7685 0.3205 0.5391 0.031 Uiso 0.073(2) 1 calc R U P A -1
C34B C 0.6412(16) 0.1460(15) 0.5010(9) 0.0198(8) Uani 0.073(2) 1 d . U P A -1
H34D H 0.5991 0.1429 0.5285 0.030 Uiso 0.073(2) 1 calc R U P A -1
H34E H 0.7080 0.1229 0.5194 0.030 Uiso 0.073(2) 1 calc DR U P A -1
H34F H 0.6089 0.1155 0.4654 0.030 Uiso 0.073(2) 1 calc R U P A -1
C35B C 0.5459(17) 0.2688(16) 0.4542(10) 0.0182(7) Uani 0.073(2) 1 d . U P A -1
H35C H 0.5344 0.3275 0.4471 0.022 Uiso 0.073(2) 1 calc R U P A -1
H35D H 0.5010 0.2481 0.4774 0.022 Uiso 0.073(2) 1 calc R U P A -1
C37B C 0.500(2) 0.1275(11) 0.3819(13) 0.0189(10) Uani 0.073(2) 1 d D U P A -1
H37D H 0.4408 0.1198 0.3969 0.028 Uiso 0.073(2) 1 calc R U P A -1
H37E H 0.5557 0.0934 0.4042 0.028 Uiso 0.073(2) 1 calc R U P A -1
H37F H 0.4833 0.1123 0.3403 0.028 Uiso 0.073(2) 1 calc R U P A -1
C38B C 0.461(3) 0.272(2) 0.3454(14) 0.0179(18) Uani 0.073(2) 1 d D U P A -1
H38D H 0.3916 0.2656 0.3486 0.027 Uiso 0.073(2) 1 calc R U P A -1
H38E H 0.4630 0.2599 0.3052 0.027 Uiso 0.073(2) 1 calc R U P A -1
H38F H 0.4829 0.3282 0.3550 0.027 Uiso 0.073(2) 1 calc R U P A -1
C39 C 0.80577(12) 0.27031(10) 0.43683(7) 0.0126(3) Uani 1 1 d . . . . .
C40 C 0.88147(12) 0.21072(10) 0.45424(7) 0.0152(3) Uani 1 1 d . . . . .
C41 C 0.86075(13) 0.12042(10) 0.45731(8) 0.0194(4) Uani 1 1 d . . . . .
H41 H 0.7861 0.1124 0.4498 0.023 Uiso 1 1 calc DR U . . .
C42 C 0.89609(14) 0.07566(11) 0.40929(9) 0.0257(4) Uani 1 1 d . . . . .
H42A H 0.8767 0.0185 0.4088 0.039 Uiso 1 1 calc R U . . .
H42B H 0.9698 0.0799 0.4175 0.039 Uiso 1 1 calc R U . . .
H42C H 0.8642 0.1001 0.3710 0.039 Uiso 1 1 calc R U . . .
C43 C 0.91347(15) 0.08361(12) 0.51764(9) 0.0296(5) Uani 1 1 d . . . . .
H43A H 0.8916 0.0273 0.5190 0.044 Uiso 1 1 calc R U . . .
H43B H 0.8954 0.1149 0.5486 0.044 Uiso 1 1 calc R U . . .
H43C H 0.9870 0.0852 0.5237 0.044 Uiso 1 1 calc R U . . .
C44 C 0.98230(13) 0.23512(11) 0.46557(8) 0.0215(4) Uani 1 1 d . . . . .
H44 H 1.0344 0.1960 0.4781 0.026 Uiso 1 1 calc R U . . .
C45 C 1.00810(13) 0.31487(12) 0.45905(8) 0.0234(4) Uani 1 1 d . . . . .
H45 H 1.0772 0.3304 0.4676 0.028 Uiso 1 1 calc R U . . .
C46 C 0.93255(13) 0.37165(11) 0.44001(8) 0.0201(4) Uani 1 1 d . . . . .
H46 H 0.9506 0.4262 0.4351 0.024 Uiso 1 1 calc R U . . .
C47 C 0.83031(12) 0.35105(10) 0.42782(7) 0.0153(3) Uani 1 1 d . . . . .
C48 C 0.75370(13) 0.41767(10) 0.40238(8) 0.0176(4) Uani 1 1 d . . . . .
H48 H 0.6840 0.3948 0.3956 0.021 Uiso 1 1 calc R U . . .
C49 C 0.76410(15) 0.49088(11) 0.44399(9) 0.0245(4) Uani 1 1 d . . . . .
H49A H 0.7123 0.5312 0.4266 0.037 Uiso 1 1 calc R U . . .
H49B H 0.8314 0.5150 0.4500 0.037 Uiso 1 1 calc R U . . .
H49C H 0.7552 0.4730 0.4818 0.037 Uiso 1 1 calc R U . . .
C50 C 0.76761(14) 0.44683(11) 0.34311(8) 0.0228(4) Uani 1 1 d . . . . .
H50A H 0.7112 0.4823 0.3239 0.034 Uiso 1 1 calc R U . . .
H50B H 0.7691 0.4000 0.3179 0.034 Uiso 1 1 calc R U . . .
H50C H 0.8314 0.4768 0.3499 0.034 Uiso 1 1 calc R U . . .
C51 C 0.59217(12) 0.18875(10) 0.25947(7) 0.0154(3) Uani 1 1 d . . . . .
C52 C 0.59053(13) 0.10411(11) 0.25184(8) 0.0190(4) Uani 1 1 d . . . . .
C53 C 0.65324(15) 0.04847(12) 0.29845(9) 0.0290(4) Uani 1 1 d . . . . .
H53A H 0.6144 -0.0006 0.3009 0.044 Uiso 1 1 calc R U . . .
H53B H 0.6704 0.0762 0.3365 0.044 Uiso 1 1 calc R U . . .
H53C H 0.7155 0.0337 0.2882 0.044 Uiso 1 1 calc R U . . .
C54 C 0.53124(14) 0.06786(12) 0.20083(9) 0.0252(4) Uani 1 1 d . . . . .
H54 H 0.5307 0.0105 0.1978 0.030 Uiso 1 1 calc R U . . .
C55 C 0.47318(14) 0.11283(14) 0.15454(9) 0.0296(5) Uani 1 1 d . . . . .
C56 C 0.40795(18) 0.07218(19) 0.09988(11) 0.0538(8) Uani 1 1 d . . . . .
H56A H 0.4172 0.0996 0.0649 0.081 Uiso 1 1 calc R U . . .
H56B H 0.3367 0.0755 0.1000 0.081 Uiso 1 1 calc R U . . .
H56C H 0.4277 0.0152 0.0994 0.081 Uiso 1 1 calc R U . . .
C57 C 0.47579(13) 0.19626(13) 0.16073(8) 0.0258(4) Uani 1 1 d . . . . .
H57 H 0.4374 0.2285 0.1293 0.031 Uiso 1 1 calc R U . . .
C58 C 0.53302(12) 0.23509(11) 0.21176(8) 0.0178(4) Uani 1 1 d . . . . .
C59 C 0.52884(16) 0.32637(12) 0.21224(9) 0.0285(4) Uani 1 1 d . . . . .
H59A H 0.4857 0.3457 0.1746 0.043 Uiso 1 1 calc R U . . .
H59B H 0.5972 0.3483 0.2183 0.043 Uiso 1 1 calc R U . . .
H59C H 0.5008 0.3444 0.2441 0.043 Uiso 1 1 calc R U . . .
B1 B 0.42248(15) 0.23203(14) 0.56935(9) 0.0193(4) Uani 1 1 d . . . . .
H1B H 0.4361(17) 0.2971(14) 0.5649(10) 0.032(6) Uiso 1 1 d . . . . .
H1A H 0.5003(18) 0.2064(14) 0.5801(10) 0.039(6) Uiso 1 1 d . . . . .
B2 B 0.66494(15) 0.23160(14) 0.31757(9) 0.0188(4) Uani 1 1 d . . . . .
H2B H 0.663(2) 0.2962(17) 0.3134(12) 0.055(8) Uiso 1 1 d . . . . .
H2A H 0.7457(19) 0.2142(15) 0.3244(11) 0.045(7) Uiso 1 1 d . . . . .

loop_
_atom_site_aniso_label
_atom_site_aniso_U_11
_atom_site_aniso_U_22
_atom_site_aniso_U_33
_atom_site_aniso_U_23
_atom_site_aniso_U_13
_atom_site_aniso_U_12
N1 0.0076(6) 0.0109(6) 0.0108(7) 0.0008(5) 0.0034(5) 0.0009(5)
N2 0.0080(6) 0.0120(6) 0.0112(7) 0.0019(5) 0.0042(5) 0.0006(5)
C1 0.0102(7) 0.0131(7) 0.0129(8) 0.0013(6) 0.0026(6) 0.0017(6)
C2 0.0121(8) 0.0177(8) 0.0092(8) -0.0011(6) 0.0059(6) -0.0016(6)
C3 0.0223(9) 0.0194(9) 0.0205(9) -0.0044(7) 0.0112(7) -0.0025(7)
C4 0.0192(9) 0.0283(10) 0.0145(9) 0.0038(7) 0.0014(7) -0.0022(7)
C5 0.0131(8) 0.0180(8) 0.0136(8) 0.0008(6) 0.0051(6) -0.0018(6)
C6 0.0101(7) 0.0187(8) 0.0133(8) 0.0007(6) 0.0036(6) -0.0011(6)
C7 0.0183(9) 0.0271(10) 0.0194(9) -0.0060(7) 0.0056(7) -0.0095(7)
C8 0.0120(8) 0.0301(10) 0.0205(9) 0.0069(7) 0.0047(7) 0.0063(7)
C9 0.0083(7) 0.0181(8) 0.0121(8) -0.0015(6) 0.0022(6) -0.0002(6)
C10 0.0148(8) 0.0166(8) 0.0138(8) 0.0002(6) 0.0043(6) 0.0007(6)
C11 0.0149(8) 0.0154(8) 0.0216(9) 0.0036(7) 0.0044(7) 0.0009(6)
C12 0.0248(9) 0.0154(9) 0.0284(10) 0.0008(7) 0.0070(8) 0.0008(7)
C13 0.0260(10) 0.0236(9) 0.0250(10) 0.0075(8) 0.0074(8) -0.0012(8)
C14 0.0162(8) 0.0193(9) 0.0244(10) 0.0003(7) 0.0061(7) -0.0030(7)
C15 0.0102(8) 0.0288(10) 0.0279(10) -0.0036(8) 0.0035(7) -0.0026(7)
C16 0.0106(8) 0.0252(9) 0.0232(10) -0.0020(7) 0.0007(7) 0.0046(7)
C17 0.0140(8) 0.0164(8) 0.0178(9) -0.0017(7) 0.0020(7) 0.0014(6)
C18 0.0131(8) 0.0166(9) 0.0323(11) 0.0022(7) 0.0005(7) 0.0023(7)
C19 0.0224(10) 0.0252(10) 0.0447(13) 0.0133(9) 0.0010(9) 0.0039(8)
C20 0.0244(10) 0.0212(10) 0.0481(14) -0.0090(9) 0.0035(9) 0.0033(8)
C21 0.0127(8) 0.0221(9) 0.0131(8) -0.0011(7) 0.0068(6) -0.0019(6)
C22 0.0158(8) 0.0229(9) 0.0167(9) 0.0021(7) 0.0072(7) 0.0009(7)
C23 0.0317(11) 0.0255(10) 0.0234(10) 0.0039(8) 0.0025(8) 0.0049(8)
C24 0.0183(8) 0.0175(8) 0.0208(9) -0.0023(7) 0.0066(7) -0.0007(7)
C25 0.0131(8) 0.0292(10) 0.0182(9) -0.0055(7) 0.0037(7) -0.0018(7)
C26 0.0243(10) 0.0406(12) 0.0234(10) -0.0112(9) -0.0030(8) 0.0010(9)
C27 0.0140(8) 0.0271(9) 0.0149(8) 0.0011(7) 0.0021(7) 0.0039(7)
C28 0.0111(8) 0.0231(9) 0.0153(9) -0.0007(7) 0.0075(7) 0.0004(6)
C29 0.0227(9) 0.0210(9) 0.0267(10) 0.0006(8) 0.0084(8) 0.0017(7)
C31 0.0114(8) 0.0140(8) 0.0135(8) 0.0037(6) 0.0035(6) 0.0019(6)
C32 0.0158(7) 0.0243(7) 0.0132(7) -0.0007(5) 0.0089(6) -0.0016(5)
C36 0.0115(6) 0.0236(7) 0.0156(7) 0.0024(6) 0.0054(6) -0.0014(6)
C33A 0.0245(9) 0.0285(9) 0.0216(9) -0.0045(7) 0.0110(7) -0.0026(7)
C34A 0.0212(9) 0.0345(9) 0.0149(8) 0.0051(7) 0.0064(7) -0.0002(7)
C35A 0.0146(7) 0.0251(8) 0.0148(7) 0.0019(6) 0.0066(6) -0.0023(6)
C37A 0.0150(9) 0.0248(9) 0.0209(10) 0.0046(8) 0.0045(8) -0.0038(7)
C38A 0.0136(9) 0.0222(12) 0.0230(12) 0.0037(9) 0.0066(10) 0.0028(8)
C33B 0.0203(16) 0.0267(16) 0.0180(16) -0.0034(15) 0.0091(15) -0.0020(15)
C34B 0.0179(13) 0.0284(13) 0.0149(13) 0.0023(12) 0.0072(12) -0.0010(12)
C35B 0.0162(11) 0.0251(11) 0.0158(11) -0.0001(11) 0.0085(11) -0.0019(11)
C37B 0.0136(16) 0.0247(16) 0.0185(16) 0.0043(15) 0.0046(15) -0.0024(15)
C38B 0.013(3) 0.022(3) 0.020(3) 0.003(3) 0.008(3) 0.000(3)
C39 0.0087(7) 0.0179(8) 0.0103(8) 0.0007(6) 0.0012(6) -0.0011(6)
C40 0.0135(8) 0.0176(8) 0.0131(8) 0.0021(6) 0.0012(6) 0.0023(6)
C41 0.0147(8) 0.0177(9) 0.0236(10) 0.0060(7) 0.0014(7) 0.0024(7)
C42 0.0238(10) 0.0202(9) 0.0298(11) -0.0001(8) 0.0017(8) 0.0065(7)
C43 0.0261(10) 0.0286(10) 0.0304(11) 0.0142(9) 0.0014(8) 0.0067(8)
C44 0.0105(8) 0.0261(9) 0.0248(10) 0.0055(8) -0.0002(7) 0.0039(7)
C45 0.0106(8) 0.0288(10) 0.0293(10) 0.0013(8) 0.0025(7) -0.0040(7)
C46 0.0157(8) 0.0191(9) 0.0248(10) 0.0001(7) 0.0041(7) -0.0037(7)
C47 0.0133(8) 0.0165(8) 0.0163(8) 0.0001(7) 0.0045(6) 0.0001(6)
C48 0.0151(8) 0.0147(8) 0.0224(9) 0.0029(7) 0.0042(7) 0.0009(6)
C49 0.0271(10) 0.0151(9) 0.0306(11) -0.0011(7) 0.0066(8) 0.0008(7)
C50 0.0217(9) 0.0190(9) 0.0273(10) 0.0066(7) 0.0059(8) 0.0001(7)
C51 0.0114(8) 0.0231(9) 0.0129(8) -0.0004(7) 0.0055(6) -0.0012(6)
C52 0.0133(8) 0.0235(9) 0.0216(9) 0.0001(7) 0.0070(7) 0.0008(7)
C53 0.0269(10) 0.0231(10) 0.0365(12) 0.0077(8) 0.0076(9) 0.0032(8)
C54 0.0177(9) 0.0286(10) 0.0316(11) -0.0126(8) 0.0105(8) -0.0027(7)
C55 0.0142(9) 0.0524(13) 0.0213(10) -0.0150(9) 0.0033(7) -0.0005(8)
C56 0.0317(13) 0.089(2) 0.0341(13) -0.0333(14) -0.0021(10) -0.0030(13)
C57 0.0133(8) 0.0490(12) 0.0142(9) 0.0038(8) 0.0021(7) 0.0072(8)
C58 0.0114(8) 0.0288(9) 0.0153(9) 0.0040(7) 0.0072(7) 0.0035(7)
C59 0.0294(10) 0.0283(10) 0.0311(11) 0.0112(8) 0.0137(9) 0.0077(8)
B1 0.0135(9) 0.0322(11) 0.0132(10) -0.0035(8) 0.0051(8) -0.0063(8)
B2 0.0160(10) 0.0282(11) 0.0129(10) 0.0012(8) 0.0053(8) -0.0047(8)

loop_
_atom_type_symbol
_atom_type_description
_atom_type_scat_dispersion_real
_atom_type_scat_dispersion_imag
_atom_type_scat_source
C C 0.0033 0.0016 'International Tables Vol C Tables 4.2.6.8 and 6.1.1.4'
H H 0.0000 0.0000 'International Tables Vol C Tables 4.2.6.8 and 6.1.1.4'
B B 0.0013 0.0007 'International Tables Vol C Tables 4.2.6.8 and 6.1.1.4'
N N 0.0061 0.0033 'International Tables Vol C Tables 4.2.6.8 and 6.1.1.4'

loop_
_geom_angle_atom_site_label_1
_geom_angle_atom_site_label_2
_geom_angle_atom_site_label_3
_geom_angle
C1 N1 C9 123.89(14)
C1 N1 C2 115.36(13)
C9 N1 C2 120.67(13)
C31 N2 C39 124.29(14)
C31 N2 C32 115.66(13)
C39 N2 C32 119.91(13)
N1 C1 C6 108.74(14)
N1 C1 B1 122.39(14)
C6 C1 B1 128.54(14)
C4 C2 C3 108.65(14)
C4 C2 C5 112.09(14)
C3 C2 C5 112.26(14)
C4 C2 N1 112.86(13)
C3 C2 N1 110.53(13)
C5 C2 N1 100.33(12)
C2 C3 H3A 109.5
C2 C3 H3B 109.5
H3A C3 H3B 109.5
C2 C3 H3C 109.5
H3A C3 H3C 109.5
H3B C3 H3C 109.5
C2 C4 H4A 109.5
C2 C4 H4B 109.5
H4A C4 H4B 109.5
C2 C4 H4C 109.5
H4A C4 H4C 109.5
H4B C4 H4C 109.5
C2 C5 C6 106.85(13)
C2 C5 H5A 110.4
C6 C5 H5A 110.4
C2 C5 H5B 110.4
C6 C5 H5B 110.4
H5A C5 H5B 108.6
C1 C6 C7 115.22(14)
C1 C6 C5 103.71(13)
C7 C6 C5 109.93(14)
C1 C6 C8 107.29(14)
C7 C6 C8 107.97(14)
C5 C6 C8 112.78(14)
C6 C7 H7A 109.5
C6 C7 H7B 109.5
H7A C7 H7B 109.5
C6 C7 H7C 109.5
H7A C7 H7C 109.5
H7B C7 H7C 109.5
C6 C8 H8A 109.5
C6 C8 H8B 109.5
H8A C8 H8B 109.5
C6 C8 H8C 109.5
H8A C8 H8C 109.5
H8B C8 H8C 109.5
C10 C9 C17 121.23(15)
C10 C9 N1 120.23(14)
C17 C9 N1 118.54(14)
C14 C10 C9 117.49(15)
C14 C10 C11 116.76(15)
C9 C10 C11 125.74(15)
C10 C11 C12 111.57(14)
C10 C11 C13 111.26(15)
C12 C11 C13 108.32(15)
C10 C11 H11 108.5
C12 C11 H11 108.5
C13 C11 H11 108.5
C11 C12 H12A 109.5
C11 C12 H12B 109.5
H12A C12 H12B 109.5
C11 C12 H12C 109.5
H12A C12 H12C 109.5
H12B C12 H12C 109.5
C11 C13 H13A 109.5
C11 C13 H13B 109.5
H13A C13 H13B 109.5
C11 C13 H13C 109.5
H13A C13 H13C 109.5
H13B C13 H13C 109.5
C15 C14 C10 122.13(17)
C15 C14 H14 118.9
C10 C14 H14 118.9
C16 C15 C14 119.39(16)
C16 C15 H15 120.3
C14 C15 H15 120.3
C15 C16 C17 121.97(16)
C15 C16 H16 119.0
C17 C16 H16 119.0
C16 C17 C9 117.70(15)
C16 C17 C18 117.48(15)
C9 C17 C18 124.74(15)
C17 C18 C19 112.40(16)
C17 C18 C20 110.01(16)
C19 C18 C20 109.28(16)
C17 C18 H18 108.4
C19 C18 H18 108.4
C20 C18 H18 108.4
C18 C19 H19A 109.5
C18 C19 H19B 109.5
H19A C19 H19B 109.5
C18 C19 H19C 109.5
H19A C19 H19C 109.5
H19B C19 H19C 109.5
C18 C20 H20A 109.5
C18 C20 H20B 109.5
H20A C20 H20B 109.5
C18 C20 H20C 109.5
H20A C20 H20C 109.5
H20B C20 H20C 109.5
C22 C21 C28 116.41(15)
C22 C21 B1 121.39(16)
C28 C21 B1 122.01(16)
C24 C22 C21 121.54(16)
C24 C22 C23 117.39(16)
C21 C22 C23 121.05(16)
C22 C23 H23A 109.5
C22 C23 H23B 109.5
H23A C23 H23B 109.5
C22 C23 H23C 109.5
H23A C23 H23C 109.5
H23B C23 H23C 109.5
C25 C24 C22 121.93(16)
C25 C24 H24 119.0
C22 C24 H24 119.0
C27 C25 C24 117.17(16)
C27 C25 C26 121.45(17)
C24 C25 C26 121.37(17)
C25 C26 H26A 109.5
C25 C26 H26B 109.5
H26A C26 H26B 109.5
C25 C26 H26C 109.5
H26A C26 H26C 109.5
H26B C26 H26C 109.5
C25 C27 C28 122.43(17)
C25 C27 H27 118.8
C28 C27 H27 118.8
C27 C28 C21 120.47(16)
C27 C28 C29 117.42(16)
C21 C28 C29 122.05(16)
C28 C29 H29A 109.5
C28 C29 H29B 109.5
H29A C29 H29B 109.5
C28 C29 H29C 109.5
H29A C29 H29C 109.5
H29B C29 H29C 109.5
N2 C31 C36 108.69(14)
N2 C31 B2 123.27(14)
C36 C31 B2 127.51(14)
C35B C32 C34A 138.8(9)
C35B C32 C33A 77.3(10)
C34A C32 C33A 109.08(17)
C35B C32 C35A 37.4(10)
C34A C32 C35A 112.04(15)
C33A C32 C35A 112.65(16)
C35B C32 N2 102.5(9)
C34A C32 N2 112.28(14)
C33A C32 N2 110.04(14)
C35A C32 N2 100.58(13)
C35B C32 C33B 104.1(15)
C34A C32 C33B 84.6(11)
C33A C32 C33B 27.6(11)
C35A C32 C33B 136.5(11)
N2 C32 C33B 109.9(10)
C35B C32 C34B 98.8(12)
C34A C32 C34B 51.9(7)
C33A C32 C34B 144.5(6)
C35A C32 C34B 63.0(7)
N2 C32 C34B 105.3(6)
C33B C32 C34B 132.0(12)
C37B C36 C31 112.6(13)
C37B C36 C38A 124.3(12)
C31 C36 C38A 108.06(17)
C37B C36 C38B 115(2)
C31 C36 C38B 105.2(17)
C38A C36 C38B 15.3(14)
C37B C36 C37A 19.3(11)
C31 C36 C37A 114.30(15)
C38A C36 C37A 107.82(16)
C38B C36 C37A 96.3(16)
C37B C36 C35A 91.8(12)
C31 C36 C35A 104.17(14)
C38A C36 C35A 113.43(16)
C38B C36 C35A 128.0(15)
C37A C36 C35A 109.17(15)
C37B C36 C35B 122.9(15)
C31 C36 C35B 99.8(8)
C38A C36 C35B 84.2(8)
C38B C36 C35B 99.5(17)
C37A C36 C35B 136.8(8)
C35A C36 C35B 33.4(8)
C33B C33A C32 80(2)
C33B C33A C35B 129(2)
C32 C33A C35B 50.8(8)
C33B C33A H33A 100.4
C32 C33A H33A 109.5
C35B C33A H33A 86.7
C33B C33A H33B 142.3
C32 C33A H33B 109.5
C35B C33A H33B 75.8
H33A C33A H33B 109.5
C33B C33A H33C 36.6
C32 C33A H33C 109.5
C35B C33A H33C 159.0
H33A C33A H33C 109.5
H33B C33A H33C 109.5
C34B C34A C32 73.7(9)
C34B C34A H34A 100.8
C32 C34A H34A 109.5
C34B C34A H34B 145.7
C32 C34A H34B 109.5
H34A C34A H34B 109.5
C34B C34A H34C 42.9
C32 C34A H34C 109.5
H34A C34A H34C 109.5
H34B C34A H34C 109.5
C35B C35A C32 69.6(14)
C35B C35A C36 85.7(14)
C32 C35A C36 107.07(14)
C35B C35A C34B 131.8(16)
C32 C35A C34B 65.7(8)
C36 C35A C34B 123.9(7)
C35B C35A H35A 57.5
C32 C35A H35A 110.3
C36 C35A H35A 110.3
C34B C35A H35A 124.6
C35B C35A H35B 162.6
C32 C35A H35B 110.3
C36 C35A H35B 110.3
C34B C35A H35B 44.6
H35A C35A H35B 108.6
C37B C37A C36 74.8(19)
C37B C37A H37A 96.4
C36 C37A H37A 109.5
C37B C37A H37B 44.5
C36 C37A H37B 109.5
H37A C37A H37B 109.5
C37B C37A H37C 149.6
C36 C37A H37C 109.5
H37A C37A H37C 109.5
H37B C37A H37C 109.5
C36 C38A H38A 109.5
C36 C38A H38B 109.5
H38A C38A H38B 109.5
C36 C38A H38C 109.5
H38A C38A H38C 109.5
H38B C38A H38C 109.5
C33A C33B C32 72(2)
C33A C33B H33D 85.3
C32 C33B H33D 109.5
C33A C33B H33E 55.5
C32 C33B H33E 109.5
H33D C33B H33E 109.5
C33A C33B H33F 162.7
C32 C33B H33F 109.5
H33D C33B H33F 109.5
H33E C33B H33F 109.5
C34A C34B C35A 103.3(14)
C34A C34B C32 54.5(8)
C35A C34B C32 51.2(7)
C34A C34B H34D 98.1
C35A C34B H34D 89.8
C32 C34B H34D 109.5
C34A C34B H34E 63.7
C35A C34B H34E 157.6
C32 C34B H34E 109.5
H34D C34B H34E 109.5
C34A C34B H34F 152.0
C35A C34B H34F 72.9
C32 C34B H34F 109.5
H34D C34B H34F 109.5
H34E C34B H34F 109.5
C35A C35B C32 73.0(15)
C35A C35B C36 60.9(13)
C32 C35B C36 98.3(13)
C35A C35B C33A 122.0(19)
C32 C35B C33A 51.9(7)
C36 C35B C33A 135.3(13)
C35A C35B H35C 172.5
C32 C35B H35C 112.1
C36 C35B H35C 112.1
C33A C35B H35C 64.7
C35A C35B H35D 72.1
C32 C35B H35D 112.1
C36 C35B H35D 112.1
C33A C35B H35D 110.2
H35C C35B H35D 109.8
C37A C37B C36 86(2)
C37A C37B H37D 94.4
C36 C37B H37D 109.5
C37A C37B H37E 144.2
C36 C37B H37E 109.5
H37D C37B H37E 109.5
C37A C37B H37F 35.4
C36 C37B H37F 109.5
H37D C37B H37F 109.5
H37E C37B H37F 109.5
C36 C38B H38D 109.5
C36 C38B H38E 109.5
H38D C38B H38E 109.5
C36 C38B H38F 109.5
H38D C38B H38F 109.5
H38E C38B H38F 109.5
C47 C39 C40 121.25(15)
C47 C39 N2 120.19(14)
C40 C39 N2 118.55(14)
C44 C40 C39 117.98(16)
C44 C40 C41 117.48(15)
C39 C40 C41 124.39(15)
C40 C41 C42 109.57(15)
C40 C41 C43 112.54(16)
C42 C41 C43 109.34(15)
C40 C41 H41 108.4
C42 C41 H41 108.4
C43 C41 H41 108.4
C41 C42 H42A 109.5
C41 C42 H42B 109.5
H42A C42 H42B 109.5
C41 C42 H42C 109.5
H42A C42 H42C 109.5
H42B C42 H42C 109.5
C41 C43 H43A 109.5
C41 C43 H43B 109.5
H43A C43 H43B 109.5
C41 C43 H43C 109.5
H43A C43 H43C 109.5
H43B C43 H43C 109.5
C45 C44 C40 121.58(17)
C45 C44 H44 119.2
C40 C44 H44 119.2
C46 C45 C44 119.39(16)
C46 C45 H45 120.3
C44 C45 H45 120.3
C45 C46 C47 121.78(16)
C45 C46 H46 119.1
C47 C46 H46 119.1
C46 C47 C39 117.92(15)
C46 C47 C48 116.90(15)
C39 C47 C48 125.09(15)
C47 C48 C49 112.18(15)
C47 C48 C50 110.01(14)
C49 C48 C50 108.82(15)
C47 C48 H48 108.6
C49 C48 H48 108.6
C50 C48 H48 108.6
C48 C49 H49A 109.5
C48 C49 H49B 109.5
H49A C49 H49B 109.5
C48 C49 H49C 109.5
H49A C49 H49C 109.5
H49B C49 H49C 109.5
C48 C50 H50A 109.5
C48 C50 H50B 109.5
H50A C50 H50B 109.5
C48 C50 H50C 109.5
H50A C50 H50C 109.5
H50B C50 H50C 109.5
C52 C51 C58 116.49(16)
C52 C51 B2 121.65(16)
C58 C51 B2 121.69(16)
C54 C52 C51 121.46(17)
C54 C52 C53 117.02(17)
C51 C52 C53 121.52(17)
C52 C53 H53A 109.5
C52 C53 H53B 109.5
H53A C53 H53B 109.5
C52 C53 H53C 109.5
H53A C53 H53C 109.5
H53B C53 H53C 109.5
C55 C54 C52 122.09(18)
C55 C54 H54 119.0
C52 C54 H54 119.0
C54 C55 C57 117.21(17)
C54 C55 C56 121.3(2)
C57 C55 C56 121.5(2)
C55 C56 H56A 109.5
C55 C56 H56B 109.5
H56A C56 H56B 109.5
C55 C56 H56C 109.5
H56A C56 H56C 109.5
H56B C56 H56C 109.5
C55 C57 C58 122.50(18)
C55 C57 H57 118.7
C58 C57 H57 118.7
C57 C58 C51 120.22(17)
C57 C58 C59 116.68(17)
C51 C58 C59 123.10(17)
C58 C59 H59A 109.5
C58 C59 H59B 109.5
H59A C59 H59B 109.5
C58 C59 H59C 109.5
H59A C59 H59C 109.5
H59B C59 H59C 109.5
C1 B1 C21 118.28(14)
C1 B1 H1B 99.9(12)
C21 B1 H1B 112.7(12)
C1 B1 H1A 108.0(12)
C21 B1 H1A 113.5(12)
H1B B1 H1A 102.5(16)
C31 B2 C51 120.15(15)
C31 B2 H2B 96.8(15)
C51 B2 H2B 111.2(15)
C31 B2 H2A 109.7(13)
C51 B2 H2A 111.8(13)
H2B B2 H2A 105.5(19)

loop_
_geom_bond_atom_site_label_1
_geom_bond_atom_site_label_2
_geom_bond_distance
N1 C1 1.316(2)
N1 C9 1.465(2)
N1 C2 1.534(2)
N2 C31 1.317(2)
N2 C39 1.468(2)
N2 C32 1.536(2)
C1 C6 1.529(2)
C1 B1 1.611(3)
C2 C4 1.522(2)
C2 C3 1.529(2)
C2 C5 1.530(2)
C3 H3A 0.9800
C3 H3B 0.9800
C3 H3C 0.9800
C4 H4A 0.9800
C4 H4B 0.9800
C4 H4C 0.9800
C5 C6 1.540(2)
C5 H5A 0.9900
C5 H5B 0.9900
C6 C7 1.536(2)
C6 C8 1.543(2)
C7 H7A 0.9800
C7 H7B 0.9800
C7 H7C 0.9800
C8 H8A 0.9800
C8 H8B 0.9800
C8 H8C 0.9800
C9 C10 1.411(2)
C9 C17 1.412(2)
C10 C14 1.401(2)
C10 C11 1.529(2)
C11 C12 1.537(2)
C11 C13 1.540(3)
C11 H11 1.0000
C12 H12A 0.9800
C12 H12B 0.9800
C12 H12C 0.9800
C13 H13A 0.9800
C13 H13B 0.9800
C13 H13C 0.9800
C14 C15 1.378(3)
C14 H14 0.9500
C15 C16 1.372(3)
C15 H15 0.9500
C16 C17 1.403(2)
C16 H16 0.9500
C17 C18 1.524(2)
C18 C19 1.538(3)
C18 C20 1.539(3)
C18 H18 1.0000
C19 H19A 0.9800
C19 H19B 0.9800
C19 H19C 0.9800
C20 H20A 0.9800
C20 H20B 0.9800
C20 H20C 0.9800
C21 C22 1.413(2)
C21 C28 1.423(2)
C21 B1 1.630(3)
C22 C24 1.395(2)
C22 C23 1.516(3)
C23 H23A 0.9800
C23 H23B 0.9800
C23 H23C 0.9800
C24 C25 1.393(3)
C24 H24 0.9500
C25 C27 1.388(3)
C25 C26 1.512(3)
C26 H26A 0.9800
C26 H26B 0.9800
C26 H26C 0.9800
C27 C28 1.405(2)
C27 H27 0.9500
C28 C29 1.509(2)
C29 H29A 0.9800
C29 H29B 0.9800
C29 H29C 0.9800
C31 C36 1.526(2)
C31 B2 1.603(3)
C32 C35B 1.50(2)
C32 C34A 1.517(3)
C32 C33A 1.521(3)
C32 C35A 1.530(2)
C32 C33B 1.58(3)
C32 C34B 1.79(2)
C36 C37B 1.492(17)
C36 C38A 1.535(3)
C36 C38B 1.540(18)
C36 C37A 1.541(3)
C36 C35A 1.544(2)
C36 C35B 1.76(2)
C33A C33B 0.74(3)
C33A C35B 1.89(2)
C33A H33A 0.9800
C33A H33B 0.9800
C33A H33C 0.9800
C34A C34B 1.47(2)
C34A H34A 0.9800
C34A H34B 0.9800
C34A H34C 0.9800
C35A C35B 0.97(3)
C35A C34B 1.75(2)
C35A H35A 0.9900
C35A H35B 0.9900
C37A C37B 0.51(3)
C37A H37A 0.9800
C37A H37B 0.9800
C37A H37C 0.9800
C38A H38A 0.9800
C38A H38B 0.9800
C38A H38C 0.9800
C33B H33D 0.9800
C33B H33E 0.9800
C33B H33F 0.9800
C34B H34D 0.9800
C34B H34E 0.9800
C34B H34F 0.9800
C35B H35C 0.9900
C35B H35D 0.9900
C37B H37D 0.9800
C37B H37E 0.9800
C37B H37F 0.9800
C38B H38D 0.9800
C38B H38E 0.9800
C38B H38F 0.9800
C39 C47 1.405(2)
C39 C40 1.409(2)
C40 C44 1.396(2)
C40 C41 1.523(2)
C41 C42 1.539(3)
C41 C43 1.540(3)
C41 H41 1.0000
C42 H42A 0.9800
C42 H42B 0.9800
C42 H42C 0.9800
C43 H43A 0.9800
C43 H43B 0.9800
C43 H43C 0.9800
C44 C45 1.383(3)
C44 H44 0.9500
C45 C46 1.380(3)
C45 H45 0.9500
C46 C47 1.396(2)
C46 H46 0.9500
C47 C48 1.529(2)
C48 C49 1.541(2)
C48 C50 1.542(3)
C48 H48 1.0000
C49 H49A 0.9800
C49 H49B 0.9800
C49 H49C 0.9800
C50 H50A 0.9800
C50 H50B 0.9800
C50 H50C 0.9800
C51 C52 1.409(2)
C51 C58 1.423(2)
C51 B2 1.627(3)
C52 C54 1.395(3)
C52 C53 1.513(3)
C53 H53A 0.9800
C53 H53B 0.9800
C53 H53C 0.9800
C54 C55 1.384(3)
C54 H54 0.9500
C55 C57 1.385(3)
C55 C56 1.517(3)
C56 H56A 0.9800
C56 H56B 0.9800
C56 H56C 0.9800
C57 C58 1.405(3)
C57 H57 0.9500
C58 C59 1.508(3)
C59 H59A 0.9800
C59 H59B 0.9800
C59 H59C 0.9800
B1 H1B 1.10(2)
B1 H1A 1.11(2)
B2 H2B 1.07(3)
B2 H2A 1.11(3)

loop_
_geom_torsion_atom_site_label_1
_geom_torsion_atom_site_label_2
_geom_torsion_atom_site_label_3
_geom_torsion_atom_site_label_4
_geom_torsion
C9 N1 C1 C6 -176.43(13)
C2 N1 C1 C6 0.15(18)
C9 N1 C1 B1 -2.5(2)
C2 N1 C1 B1 174.13(15)
C1 N1 C2 C4 132.86(15)
C9 N1 C2 C4 -50.44(19)
C1 N1 C2 C3 -105.25(16)
C9 N1 C2 C3 71.46(18)
C1 N1 C2 C5 13.40(17)
C9 N1 C2 C5 -169.90(13)
C4 C2 C5 C6 -140.91(14)
C3 C2 C5 C6 96.46(16)
N1 C2 C5 C6 -20.91(15)
N1 C1 C6 C7 -133.90(15)
B1 C1 C6 C7 52.6(2)
N1 C1 C6 C5 -13.72(17)
B1 C1 C6 C5 172.78(16)
N1 C1 C6 C8 105.85(16)
B1 C1 C6 C8 -67.7(2)
C2 C5 C6 C1 21.86(16)
C2 C5 C6 C7 145.57(14)
C2 C5 C6 C8 -93.88(16)
C1 N1 C9 C10 85.8(2)
C2 N1 C9 C10 -90.63(19)
C1 N1 C9 C17 -94.35(19)
C2 N1 C9 C17 89.24(18)
C17 C9 C10 C14 -3.0(2)
N1 C9 C10 C14 176.91(15)
C17 C9 C10 C11 176.00(16)
N1 C9 C10 C11 -4.1(3)
C14 C10 C11 C12 -60.5(2)
C9 C10 C11 C12 120.52(18)
C14 C10 C11 C13 60.6(2)
C9 C10 C11 C13 -118.38(19)
C9 C10 C14 C15 0.5(3)
C11 C10 C14 C15 -178.55(17)
C10 C14 C15 C16 1.5(3)
C14 C15 C16 C17 -1.2(3)
C15 C16 C17 C9 -1.2(3)
C15 C16 C17 C18 175.56(18)
C10 C9 C17 C16 3.3(3)
N1 C9 C17 C16 -176.58(15)
C10 C9 C17 C18 -173.20(17)
N1 C9 C17 C18 6.9(3)
C16 C17 C18 C19 58.1(2)
C9 C17 C18 C19 -125.39(19)
C16 C17 C18 C20 -63.9(2)
C9 C17 C18 C20 112.60(19)
C28 C21 C22 C24 -2.2(2)
B1 C21 C22 C24 -177.36(16)
C28 C21 C22 C23 176.52(16)
B1 C21 C22 C23 1.4(2)
C21 C22 C24 C25 0.7(3)
C23 C22 C24 C25 -178.11(17)
C22 C24 C25 C27 0.8(3)
C22 C24 C25 C26 179.75(17)
C24 C25 C27 C28 -0.7(3)
C26 C25 C27 C28 -179.62(17)
C25 C27 C28 C21 -0.9(3)
C25 C27 C28 C29 176.22(16)
C22 C21 C28 C27 2.3(2)
B1 C21 C28 C27 177.42(15)
C22 C21 C28 C29 -174.68(15)
B1 C21 C28 C29 0.4(2)
C39 N2 C31 C36 -175.07(14)
C32 N2 C31 C36 0.47(18)
C39 N2 C31 B2 -2.9(2)
C32 N2 C31 B2 172.66(15)
C31 N2 C32 C35B -26.7(11)
C39 N2 C32 C35B 149.1(11)
C31 N2 C32 C34A 130.78(16)
C39 N2 C32 C34A -53.5(2)
C31 N2 C32 C33A -107.52(18)
C39 N2 C32 C33A 68.24(19)
C31 N2 C32 C35A 11.50(18)
C39 N2 C32 C35A -172.75(14)
C31 N2 C32 C33B -136.9(12)
C39 N2 C32 C33B 38.8(12)
C31 N2 C32 C34B 76.2(7)
C39 N2 C32 C34B -108.0(7)
N2 C31 C36 C37B -110.4(13)
B2 C31 C36 C37B 77.9(13)
N2 C31 C36 C38A 108.63(16)
B2 C31 C36 C38A -63.1(2)
N2 C31 C36 C38B 124.3(15)
B2 C31 C36 C38B -47.5(15)
N2 C31 C36 C37A -131.34(16)
B2 C31 C36 C37A 56.9(2)
N2 C31 C36 C35A -12.29(18)
B2 C31 C36 C35A 175.95(17)
N2 C31 C36 C35B 21.6(9)
B2 C31 C36 C35B -150.2(9)
C35B C32 C33A C33B 166(2)
C34A C32 C33A C33B 29(2)
C35A C32 C33A C33B 154(2)
N2 C32 C33A C33B -95(2)
C34B C32 C33A C33B 79(2)
C34A C32 C33A C35B -137.6(9)
C35A C32 C33A C35B -12.5(9)
N2 C32 C33A C35B 98.8(9)
C33B C32 C33A C35B -166(2)
C34B C32 C33A C35B -87.3(15)
C35B C32 C34A C34B 53.0(17)
C33A C32 C34A C34B 145.4(8)
C35A C32 C34A C34B 20.0(8)
N2 C32 C34A C34B -92.4(8)
C33B C32 C34A C34B 158.3(13)
C34A C32 C35A C35B 143.8(15)
C33A C32 C35A C35B 20.3(15)
N2 C32 C35A C35B -96.8(15)
C33B C32 C35A C35B 38(2)
C34B C32 C35A C35B 161.3(16)
C35B C32 C35A C36 78.6(15)
C34A C32 C35A C36 -137.66(16)
C33A C32 C35A C36 98.90(18)
N2 C32 C35A C36 -18.21(17)
C33B C32 C35A C36 116.2(15)
C34B C32 C35A C36 -120.1(7)
C35B C32 C35A C34B -161.3(16)
C34A C32 C35A C34B -17.5(7)
C33A C32 C35A C34B -141.0(7)
N2 C32 C35A C34B 101.9(7)
C33B C32 C35A C34B -123.6(16)
C37B C36 C35A C35B -159.8(18)
C31 C36 C35A C35B 86.4(14)
C38A C36 C35A C35B -30.8(14)
C38B C36 C35A C35B -36(3)
C37A C36 C35A C35B -151.1(14)
C37B C36 C35A C32 133.1(12)
C31 C36 C35A C32 19.28(18)
C38A C36 C35A C32 -98.0(2)
C38B C36 C35A C32 -103(2)
C37A C36 C35A C32 141.77(16)
C35B C36 C35A C32 -67.1(14)
C37B C36 C35A C34B 61.3(15)
C31 C36 C35A C34B -52.6(9)
C38A C36 C35A C34B -169.8(9)
C38B C36 C35A C34B -175(2)
C37A C36 C35A C34B 69.9(9)
C35B C36 C35A C34B -139.0(16)
C31 C36 C37A C37B 89(4)
C38A C36 C37A C37B -151(4)
C38B C36 C37A C37B -161(4)
C35A C36 C37A C37B -27(4)
C35B C36 C37A C37B -50(4)
C35B C33A C33B C32 14(2)
C35B C32 C33B C33A -14(2)
C34A C32 C33B C33A -153(2)
C35A C32 C33B C33A -36(3)
N2 C32 C33B C33A 95.3(19)
C34B C32 C33B C33A -129.9(18)
C32 C34A C34B C35A -16.5(6)
C35B C35A C34B C34A -6(2)
C32 C35A C34B C34A 17.3(7)
C36 C35A C34B C34A 112.1(9)
C35B C35A C34B C32 -24(2)
C36 C35A C34B C32 94.9(6)
C35B C32 C34B C34A -147.8(10)
C33A C32 C34B C34A -67.4(13)
C35A C32 C34B C34A -159.2(8)
N2 C32 C34B C34A 106.5(5)
C33B C32 C34B C34A -29.7(18)
C35B C32 C34B C35A 11.4(10)
C34A C32 C34B C35A 159.2(8)
C33A C32 C34B C35A 91.8(10)
N2 C32 C34B C35A -94.3(4)
C33B C32 C34B C35A 129.5(15)
C36 C35A C35B C32 -110.0(6)
C34B C35A C35B C32 23.1(19)
C32 C35A C35B C36 110.0(6)
C34B C35A C35B C36 133.1(14)
C32 C35A C35B C33A -17.7(12)
C36 C35A C35B C33A -127.8(17)
C34B C35A C35B C33A 5(3)
C34A C32 C35B C35A -56(2)
C33A C32 C35B C35A -160.8(14)
N2 C32 C35B C35A 91.1(12)
C33B C32 C35B C35A -154.3(14)
C34B C32 C35B C35A -16.8(14)
C34A C32 C35B C36 -112.4(11)
C33A C32 C35B C36 143.1(12)
C35A C32 C35B C36 -56.1(11)
N2 C32 C35B C36 35.0(12)
C33B C32 C35B C36 149.6(13)
C34B C32 C35B C36 -72.9(12)
C34A C32 C35B C33A 104.6(11)
C35A C32 C35B C33A 160.8(14)
N2 C32 C35B C33A -108.0(3)
C33B C32 C35B C33A 6.5(11)
C34B C32 C35B C33A 144.0(7)
C37B C36 C35B C35A 24(2)
C31 C36 C35B C35A -100.9(11)
C38A C36 C35B C35A 151.8(12)
C38B C36 C35B C35A 152(2)
C37A C36 C35B C35A 41.8(18)
C37B C36 C35B C32 89.5(19)
C31 C36 C35B C32 -35.6(13)
C38A C36 C35B C32 -143.0(12)
C38B C36 C35B C32 -143(2)
C37A C36 C35B C32 107.1(11)
C35A C36 C35B C32 65.2(13)
C37B C36 C35B C33A 132(2)
C31 C36 C35B C33A 7(2)
C38A C36 C35B C33A -101(2)
C38B C36 C35B C33A -101(3)
C37A C36 C35B C33A 149.3(13)
C35A C36 C35B C33A 107(3)
C33B C33A C35B C35A 4(4)
C32 C33A C35B C35A 21.7(15)
C33B C33A C35B C32 -18(3)
C33B C33A C35B C36 -75(3)
C32 C33A C35B C36 -57.7(17)
C31 C36 C37B C37A -99(4)
C38A C36 C37B C37A 34(4)
C38B C36 C37B C37A 21(5)
C35A C36 C37B C37A 154(4)
C35B C36 C37B C37A 141(3)
C31 N2 C39 C47 84.6(2)
C32 N2 C39 C47 -90.73(19)
C31 N2 C39 C40 -96.80(19)
C32 N2 C39 C40 87.83(19)
C47 C39 C40 C44 3.6(3)
N2 C39 C40 C44 -174.94(15)
C47 C39 C40 C41 -171.79(16)
N2 C39 C40 C41 9.7(2)
C44 C40 C41 C42 -63.9(2)
C39 C40 C41 C42 111.47(19)
C44 C40 C41 C43 57.9(2)
C39 C40 C41 C43 -126.65(18)
C39 C40 C44 C45 -1.2(3)
C41 C40 C44 C45 174.54(17)
C40 C44 C45 C46 -1.0(3)
C44 C45 C46 C47 0.9(3)
C45 C46 C47 C39 1.5(3)
C45 C46 C47 C48 -175.24(17)
C40 C39 C47 C46 -3.8(3)
N2 C39 C47 C46 174.77(15)
C40 C39 C47 C48 172.69(16)
N2 C39 C47 C48 -8.8(3)
C46 C47 C48 C49 -60.3(2)
C39 C47 C48 C49 123.22(18)
C46 C47 C48 C50 61.0(2)
C39 C47 C48 C50 -115.49(19)
C58 C51 C52 C54 -2.0(2)
B2 C51 C52 C54 -177.24(16)
C58 C51 C52 C53 177.74(16)
B2 C51 C52 C53 2.5(3)
C51 C52 C54 C55 1.7(3)
C53 C52 C54 C55 -178.04(17)
C52 C54 C55 C57 -0.2(3)
C52 C54 C55 C56 -179.01(19)
C54 C55 C57 C58 -1.0(3)
C56 C55 C57 C58 177.83(19)
C55 C57 C58 C51 0.6(3)
C55 C57 C58 C59 179.85(17)
C52 C51 C58 C57 0.9(2)
B2 C51 C58 C57 176.08(16)
C52 C51 C58 C59 -178.28(16)
B2 C51 C58 C59 -3.1(3)
N1 C1 B1 C21 172.67(16)
C6 C1 B1 C21 -14.6(3)
C22 C21 B1 C1 -81.6(2)
C28 C21 B1 C1 103.5(2)
N2 C31 B2 C51 166.45(16)
C36 C31 B2 C51 -22.9(3)
C52 C51 B2 C31 -75.3(2)
C58 C51 B2 C31 109.7(2)
